data_4071346
loop_
_publ_author_name
'Vujkovic, Nadia'
'Fillol, Julio Lloret'
'Ward, Benjamin D.'
'Wadepohl, Hubert'
'Mountford, Philip'
'Gade, Lutz H.'

_publ_section_title
;
 Insertions into Azatitanacyclobutenes: New Insights into Three-Component
 Coupling Reactions Involving Imidotitanium Intermediates
;
_journal_issue 11
_journal_name_full Organometallics
_journal_page_first 2518
_journal_paper_doi 10.1021/om8001203
_journal_volume 27
_journal_year 2008
_chemical_formula_sum 'C53 H61 N5 Ti'
_chemical_formula_weight 815.97
_space_group_IT_number 2
_symmetry_cell_setting triclinic
_symmetry_Int_Tables_number 2
_symmetry_space_group_name_Hall '-P 1'
_symmetry_space_group_name_H-M 'P -1'
_atom_sites_solution_hydrogens geom
_atom_sites_solution_primary direct
_atom_sites_solution_secondary difmap
_audit_block_code ga_nv13
_audit_creation_method SHELXL-97
_cell_angle_alpha 95.761(4)
_cell_angle_beta 103.409(4)
_cell_angle_gamma 108.459(3)
_cell_formula_units_Z 2
_cell_length_a 11.434(2)
_cell_length_b 14.483(3)
_cell_length_c 14.939(3)
_cell_measurement_temperature 100(2)
_cell_volume 2241.8(8)
_computing_cell_refinement 'SAINT (Bruker AXS, 1997-2006)'
_computing_data_collection 'SMART (Bruker AXS, 1997-2003)'
_computing_data_reduction 'SAINT (Bruker AXS, 1997-2006)'
_computing_molecular_graphics 'PLATON (Spek, 1980-2005)'
_computing_publication_material 'SHELXL-97 (Sheldrick, 1997)'
_computing_structure_refinement 'SHELXL-97 (Sheldrick, 1997)'
_computing_structure_solution 'DIRDIF (Beurskens, 1999-2007)'
_diffrn_ambient_temperature 100(2)
_diffrn_measured_fraction_theta_full 0.927
_diffrn_measured_fraction_theta_max 0.927
_diffrn_measurement_device_type 'CCD area detector (Bruker AXS Smart 1000)'
_diffrn_measurement_method '\f- and \w-scans'
_diffrn_radiation_monochromator graphite
_diffrn_radiation_probe x-ray
_diffrn_radiation_type MoK\a
_diffrn_radiation_wavelength 0.71073
_diffrn_reflns_av_R_equivalents 0.0274
_diffrn_reflns_av_sigmaI/netI 0.0207
_diffrn_reflns_limit_h_max 15
_diffrn_reflns_limit_h_min -16
_diffrn_reflns_limit_k_max 20
_diffrn_reflns_limit_k_min -20
_diffrn_reflns_limit_l_max 22
_diffrn_reflns_limit_l_min 0
_diffrn_reflns_number 55273
_diffrn_reflns_theta_full 32.08
_diffrn_reflns_theta_max 32.08
_diffrn_reflns_theta_min 1.96
_diffrn_source 'fine-focus sealed tube'
_exptl_absorpt_coefficient_mu 0.232
_exptl_absorpt_correction_T_max 0.7464
_exptl_absorpt_correction_T_min 0.6850
_exptl_absorpt_correction_type multi-scan
_exptl_absorpt_process_details 'SADABS (Bruker AXS, 2004-2007)'
_exptl_crystal_colour red
_exptl_crystal_density_diffrn 1.209
_exptl_crystal_density_method 'not measured'
_exptl_crystal_description irregular
_exptl_crystal_F_000 872
_exptl_crystal_size_max 0.25
_exptl_crystal_size_mid 0.20
_exptl_crystal_size_min 0.10
_refine_diff_density_max 0.560
_refine_diff_density_min -0.308
_refine_diff_density_rms 0.060
_refine_ls_abs_structure_details 'Flack H D (1983), Acta Cryst. A39, 876-881'
_refine_ls_extinction_method none
_refine_ls_goodness_of_fit_ref 1.101
_refine_ls_hydrogen_treatment constr
_refine_ls_matrix_type full
_refine_ls_number_parameters 582
_refine_ls_number_reflns 14532
_refine_ls_number_restraints 9
_refine_ls_restrained_S_all 1.101
_refine_ls_R_factor_all 0.0433
_refine_ls_R_factor_gt 0.0377
_refine_ls_shift/su_max 0.001
_refine_ls_shift/su_mean 0.000
_refine_ls_structure_factor_coef Fsqd
_refine_ls_weighting_details 'calc w=1/[\s^2^(Fo^2^)+(0.0680P)^2^+0.4636P] where P=(Fo^2^+2Fc^2^)/3'
_refine_ls_weighting_scheme calc
_refine_ls_wR_factor_gt 0.1081
_refine_ls_wR_factor_ref 0.1127
_reflns_number_gt 12817
_reflns_number_total 14532
_reflns_threshold_expression >2sigma(I)
_cod_data_source_file om8001203-file002.cif
_cod_data_source_block complex_4
_cod_original_cell_volume 2241.9(8)
_cod_database_code 4071346
_audit_block_refno 659

loop_
_symmetry_equiv_pos_as_xyz
'x, y, z'
'-x, -y, -z'

loop_
_atom_site_label
_atom_site_type_symbol
_atom_site_fract_x
_atom_site_fract_y
_atom_site_fract_z
_atom_site_U_iso_or_equiv
_atom_site_adp_type
_atom_site_occupancy
_atom_site_symmetry_multiplicity
_atom_site_calc_flag
_atom_site_refinement_flags
_atom_site_disorder_assembly
_atom_site_disorder_group
C1 C -0.05141(9) 0.32962(7) 0.25558(6) 0.01568(15) Uani 1 1 d . . .
H1 H -0.0983 0.3732 0.2569 0.019 Uiso 1 1 calc R . .
C2 C -0.11959(8) 0.22646(7) 0.21763(6) 0.01511(15) Uani 1 1 d . . .
C3 C -0.02972(8) 0.18033(6) 0.22714(6) 0.01353(15) Uani 1 1 d . . .
C4 C 0.60141(8) 0.35133(7) 0.38797(7) 0.01783(16) Uani 1 1 d . . .
H4A H 0.6313 0.3238 0.4424 0.027 Uiso 1 1 calc R . .
H4B H 0.6242 0.4230 0.4068 0.027 Uiso 1 1 calc R . .
H4C H 0.6422 0.3384 0.3395 0.027 Uiso 1 1 calc R . .
C5 C 0.41407(8) 0.19177(6) 0.31614(6) 0.01381(15) Uani 1 1 d . . .
C6 C 0.49908(9) 0.13993(7) 0.32576(7) 0.01921(17) Uani 1 1 d . . .
H6 H 0.5885 0.1744 0.3525 0.023 Uiso 1 1 calc R . .
C7 C 0.45265(10) 0.03803(8) 0.29619(8) 0.02296(19) Uani 1 1 d . . .
H7 H 0.5091 0.0016 0.3042 0.028 Uiso 1 1 calc R . .
C8 C 0.32195(10) -0.00972(7) 0.25470(7) 0.02111(18) Uani 1 1 d . . .
H8 H 0.2873 -0.0794 0.2327 0.025 Uiso 1 1 calc R . .
C9 C 0.24297(9) 0.04634(7) 0.24598(6) 0.01639(16) Uani 1 1 d . . .
H9 H 0.1538 0.0136 0.2164 0.020 Uiso 1 1 calc R . .
C10 C 0.20538(8) 0.29327(6) 0.48374(6) 0.01317(14) Uani 1 1 d . . .
C11 C 0.27563(9) 0.34863(7) 0.57385(6) 0.01541(15) Uani 1 1 d . . .
H11 H 0.3663 0.3786 0.5885 0.018 Uiso 1 1 calc R . .
C12 C 0.21293(9) 0.36007(7) 0.64244(6) 0.01728(16) Uani 1 1 d . . .
C13 C 0.08023(9) 0.31636(7) 0.62132(7) 0.01806(17) Uani 1 1 d . . .
H13 H 0.0379 0.3255 0.6674 0.022 Uiso 1 1 calc R . .
C14 C 0.00820(9) 0.25890(7) 0.53251(7) 0.01688(16) Uani 1 1 d . . .
C15 C 0.07104(9) 0.24739(7) 0.46577(6) 0.01559(15) Uani 1 1 d . . .
H15 H 0.0225 0.2074 0.4060 0.019 Uiso 1 1 calc R . .
C16 C 0.29000(11) 0.41929(8) 0.73900(7) 0.0259(2) Uani 1 1 d . . .
H16A H 0.3194 0.4900 0.7364 0.039 Uiso 1 1 calc R . .
H16B H 0.3644 0.3994 0.7613 0.039 Uiso 1 1 calc R . .
H16C H 0.2362 0.4069 0.7820 0.039 Uiso 1 1 calc R . .
C17 C -0.13577(10) 0.20951(8) 0.51001(8) 0.0250(2) Uani 1 1 d . . .
H17A H -0.1689 0.1683 0.4472 0.037 Uiso 1 1 calc R . .
H17B H -0.1754 0.2603 0.5122 0.037 Uiso 1 1 calc R . .
H17C H -0.1564 0.1679 0.5561 0.037 Uiso 1 1 calc R . .
C18 C 0.24647(8) 0.36027(6) 0.13656(6) 0.01363(15) Uani 1 1 d . . .
C19 C 0.33346(9) 0.43762(7) 0.10931(6) 0.01734(16) Uani 1 1 d . . .
H19 H 0.4219 0.4618 0.1430 0.021 Uiso 1 1 calc R . .
C20 C 0.29109(10) 0.47929(7) 0.03310(7) 0.02008(17) Uani 1 1 d . . .
C21 C 0.16184(10) 0.44338(7) -0.01712(7) 0.02134(18) Uani 1 1 d . . .
H21 H 0.1332 0.4720 -0.0686 0.026 Uiso 1 1 calc R . .
C22 C 0.07364(9) 0.36542(7) 0.00761(7) 0.01891(17) Uani 1 1 d . . .
C23 C 0.11680(9) 0.32502(7) 0.08348(6) 0.01597(16) Uani 1 1 d . . .
H23 H 0.0570 0.2720 0.1001 0.019 Uiso 1 1 calc R . .
C24 C 0.38489(12) 0.56390(9) 0.00595(8) 0.0304(2) Uani 1 1 d . . .
H24A H 0.3826 0.5455 -0.0595 0.046 Uiso 1 1 calc R . .
H24B H 0.4717 0.5781 0.0463 0.046 Uiso 1 1 calc R . .
H24C H 0.3611 0.6230 0.0134 0.046 Uiso 1 1 calc R . .
C25 C -0.06600(11) 0.32419(9) -0.04812(8) 0.0298(2) Uani 1 1 d . . .
H25A H -0.0753 0.2838 -0.1078 0.045 Uiso 1 1 calc R . .
H25B H -0.0967 0.3789 -0.0602 0.045 Uiso 1 1 calc R . .
H25C H -0.1166 0.2831 -0.0125 0.045 Uiso 1 1 calc R . .
C26 C 0.39886(8) 0.32120(6) 0.43185(6) 0.01424(15) Uani 1 1 d . . .
H26A H 0.4349 0.2919 0.4837 0.017 Uiso 1 1 calc R . .
H26B H 0.4286 0.3936 0.4546 0.017 Uiso 1 1 calc R . .
C27 C 0.45479(8) 0.30233(6) 0.34895(6) 0.01349(14) Uani 1 1 d . . .
C28 C 0.41697(8) 0.35129(6) 0.26377(6) 0.01425(15) Uani 1 1 d . . .
H28A H 0.4471 0.4238 0.2862 0.017 Uiso 1 1 calc R . .
H28B H 0.4640 0.3395 0.2185 0.017 Uiso 1 1 calc R . .
C29 C 0.12975(9) 0.47471(6) 0.32704(6) 0.01570(15) Uani 1 1 d . . .
C30 C 0.27584(9) 0.50774(7) 0.35670(7) 0.02014(17) Uani 1 1 d . . .
H30A H 0.3032 0.4715 0.4045 0.030 Uiso 1 1 calc R . .
H30B H 0.3125 0.5790 0.3824 0.030 Uiso 1 1 calc R . .
H30C H 0.3058 0.4940 0.3022 0.030 Uiso 1 1 calc R . .
C31 C 0.08414(10) 0.49740(7) 0.41290(7) 0.02147(18) Uani 1 1 d . . .
H31A H -0.0091 0.4810 0.3936 0.032 Uiso 1 1 calc R . .
H31B H 0.1262 0.5680 0.4409 0.032 Uiso 1 1 calc R . .
H31C H 0.1063 0.4577 0.4591 0.032 Uiso 1 1 calc R . .
C32 C 0.09070(11) 0.53182(7) 0.25083(7) 0.02286(19) Uani 1 1 d . . .
H32A H 0.1171 0.5137 0.1957 0.034 Uiso 1 1 calc R . .
H32B H 0.1328 0.6032 0.2750 0.034 Uiso 1 1 calc R . .
H32C H -0.0027 0.5149 0.2333 0.034 Uiso 1 1 calc R . .
C33 C -0.25887(8) 0.18290(7) 0.17440(6) 0.01611(16) Uani 1 1 d . . .
C34 C -0.32395(9) 0.08065(7) 0.16394(7) 0.01884(17) Uani 1 1 d . . .
H34 H -0.2783 0.0402 0.1889 0.023 Uiso 1 1 calc R . .
C35 C -0.45405(9) 0.03784(8) 0.11761(8) 0.02334(19) Uani 1 1 d . . .
H35 H -0.4959 -0.0317 0.1099 0.028 Uiso 1 1 calc R . .
C36 C -0.52374(9) 0.09588(9) 0.08229(8) 0.0255(2) Uani 1 1 d . . .
H36 H -0.6128 0.0663 0.0508 0.031 Uiso 1 1 calc R . .
C37 C -0.46184(10) 0.19729(8) 0.09351(7) 0.02402(19) Uani 1 1 d . . .
H37 H -0.5090 0.2375 0.0703 0.029 Uiso 1 1 calc R . .
C38 C -0.33075(9) 0.24062(8) 0.13874(7) 0.02072(18) Uani 1 1 d . . .
H38 H -0.2894 0.3101 0.1456 0.025 Uiso 1 1 calc R . .
C39 C -0.06717(8) 0.00256(6) 0.17996(6) 0.01381(15) Uani 1 1 d . . .
C40 C -0.07537(9) -0.06733(7) 0.23909(7) 0.01743(16) Uani 1 1 d . . .
C41 C -0.14030(10) -0.16748(7) 0.19863(8) 0.02200(18) Uani 1 1 d . . .
H41 H -0.1470 -0.2158 0.2375 0.026 Uiso 1 1 calc R . .
C42 C -0.19539(10) -0.19753(7) 0.10223(8) 0.02277(19) Uani 1 1 d . . .
H42 H -0.2382 -0.2659 0.0757 0.027 Uiso 1 1 calc R . .
C43 C -0.18758(9) -0.12713(7) 0.04511(7) 0.01954(17) Uani 1 1 d . . .
H43 H -0.2259 -0.1479 -0.0205 0.023 Uiso 1 1 calc R . .
C44 C -0.12410(8) -0.02603(7) 0.08281(6) 0.01512(15) Uani 1 1 d . . .
C45 C -0.01692(11) -0.03468(8) 0.34350(7) 0.02424(19) Uani 1 1 d . . .
H45A H -0.0331 -0.0928 0.3736 0.036 Uiso 1 1 calc R . .
H45B H -0.0555 0.0103 0.3678 0.036 Uiso 1 1 calc R . .
H45C H 0.0759 -0.0003 0.3570 0.036 Uiso 1 1 calc R . .
C46 C -0.11576(9) 0.05029(7) 0.02102(6) 0.01844(17) Uani 1 1 d . . .
H46A H -0.1661 0.0908 0.0347 0.028 Uiso 1 1 calc R . .
H46B H -0.1499 0.0170 -0.0448 0.028 Uiso 1 1 calc R . .
H46C H -0.0259 0.0929 0.0329 0.028 Uiso 1 1 calc R . .
N1 N 0.25900(7) 0.28164(6) 0.41030(5) 0.01322(13) Uani 1 1 d . . .
N2 N 0.28057(7) 0.31776(5) 0.21378(5) 0.01357(13) Uani 1 1 d . . .
N3 N 0.28645(7) 0.14491(6) 0.27735(5) 0.01342(13) Uani 1 1 d . . .
N4 N 0.07393(7) 0.36551(6) 0.28858(5) 0.01424(13) Uani 1 1 d . . .
N5 N 0.00592(7) 0.10438(5) 0.21990(5) 0.01365(13) Uani 1 1 d . . .
Ti Ti 0.163156(14) 0.240998(11) 0.277928(10) 0.01108(5) Uani 1 1 d . . .
C51 C 0.50442(14) 0.20313(10) 0.69556(9) 0.0309(5) Uani 0.560(2) 1 d PGD A 1
C52 C 0.58354(10) 0.19251(10) 0.64032(10) 0.0254(4) Uani 0.560(2) 1 d PGD A 1
H52 H 0.6737 0.2263 0.6630 0.031 Uiso 0.560(2) 1 calc PR A 1
C53 C 0.53071(12) 0.13249(11) 0.55191(9) 0.0262(4) Uani 0.560(2) 1 d PGD A 1
H53 H 0.5848 0.1252 0.5142 0.031 Uiso 0.560(2) 1 calc PR A 1
C54 C 0.39876(12) 0.08310(10) 0.51873(8) 0.0275(4) Uani 0.560(2) 1 d PGD A 1
H54 H 0.3627 0.0421 0.4583 0.033 Uiso 0.560(2) 1 calc PR A 1
C55 C 0.31964(9) 0.09373(11) 0.57397(11) 0.0304(5) Uani 0.560(2) 1 d PGD A 1
H55 H 0.2295 0.0600 0.5513 0.036 Uiso 0.560(2) 1 calc PR A 1
C56 C 0.37247(13) 0.15374(12) 0.66239(11) 0.0330(6) Uani 0.560(2) 1 d PGD A 1
H56 H 0.3184 0.1610 0.7001 0.040 Uiso 0.560(2) 1 calc PR A 1
C57 C 0.5623(3) 0.2678(2) 0.7924(2) 0.0533(8) Uani 0.560(2) 1 d PD A 1
H57A H 0.6387 0.2547 0.8247 0.080 Uiso 0.560(2) 1 calc PR A 1
H57B H 0.4992 0.2528 0.8283 0.080 Uiso 0.560(2) 1 calc PR A 1
H57C H 0.5865 0.3377 0.7867 0.080 Uiso 0.560(2) 1 calc PR A 1
C61 C 0.40971(13) 0.13449(13) 0.60149(10) 0.0213(5) Uani 0.440(2) 1 d PGD A 2
C62 C 0.37976(13) 0.15883(16) 0.68364(13) 0.0317(8) Uani 0.440(2) 1 d PGD A 2
H62 H 0.2928 0.1377 0.6852 0.038 Uiso 0.440(2) 1 calc PR A 2
C63 C 0.47709(19) 0.21406(17) 0.76356(11) 0.0371(7) Uani 0.440(2) 1 d PGD A 2
H63 H 0.4566 0.2307 0.8197 0.045 Uiso 0.440(2) 1 calc PR A 2
C64 C 0.60436(16) 0.24493(14) 0.76134(11) 0.0363(7) Uani 0.440(2) 1 d PGD A 2
H64 H 0.6709 0.2827 0.8160 0.044 Uiso 0.440(2) 1 calc PR A 2
C65 C 0.63431(12) 0.22058(14) 0.67919(13) 0.0303(6) Uani 0.440(2) 1 d PGD A 2
H65 H 0.7213 0.2417 0.6777 0.036 Uiso 0.440(2) 1 calc PR A 2
C66 C 0.53698(16) 0.16536(13) 0.59927(10) 0.0231(5) Uani 0.440(2) 1 d PGD A 2
H66 H 0.5575 0.1487 0.5431 0.028 Uiso 0.440(2) 1 calc PR A 2
C67 C 0.3026(3) 0.07647(19) 0.5143(2) 0.0280(5) Uani 0.440(2) 1 d PD A 2
H67A H 0.2284 0.0359 0.5323 0.042 Uiso 0.440(2) 1 calc PR A 2
H67B H 0.3323 0.0334 0.4773 0.042 Uiso 0.440(2) 1 calc PR A 2
H67C H 0.2780 0.1225 0.4767 0.042 Uiso 0.440(2) 1 calc PR A 2

loop_
_atom_site_aniso_label
_atom_site_aniso_U_11
_atom_site_aniso_U_22
_atom_site_aniso_U_33
_atom_site_aniso_U_23
_atom_site_aniso_U_13
_atom_site_aniso_U_12
C1 0.0152(4) 0.0159(4) 0.0166(4) 0.0021(3) 0.0024(3) 0.0080(3)
C2 0.0117(3) 0.0153(4) 0.0166(4) 0.0012(3) 0.0015(3) 0.0047(3)
C3 0.0129(3) 0.0139(4) 0.0122(3) 0.0016(3) 0.0014(3) 0.0043(3)
C4 0.0120(4) 0.0202(4) 0.0186(4) 0.0033(3) 0.0013(3) 0.0044(3)
C5 0.0135(4) 0.0152(4) 0.0135(3) 0.0041(3) 0.0035(3) 0.0059(3)
C6 0.0152(4) 0.0196(4) 0.0247(4) 0.0060(3) 0.0046(3) 0.0087(3)
C7 0.0203(4) 0.0199(4) 0.0334(5) 0.0073(4) 0.0079(4) 0.0123(4)
C8 0.0216(4) 0.0150(4) 0.0289(5) 0.0035(3) 0.0074(4) 0.0092(3)
C9 0.0163(4) 0.0146(4) 0.0182(4) 0.0022(3) 0.0043(3) 0.0060(3)
C10 0.0147(4) 0.0127(3) 0.0124(3) 0.0029(3) 0.0030(3) 0.0057(3)
C11 0.0169(4) 0.0147(4) 0.0128(3) 0.0022(3) 0.0027(3) 0.0043(3)
C12 0.0216(4) 0.0151(4) 0.0140(4) 0.0020(3) 0.0049(3) 0.0051(3)
C13 0.0214(4) 0.0175(4) 0.0178(4) 0.0037(3) 0.0084(3) 0.0081(3)
C14 0.0159(4) 0.0168(4) 0.0197(4) 0.0055(3) 0.0055(3) 0.0070(3)
C15 0.0148(4) 0.0166(4) 0.0146(4) 0.0027(3) 0.0024(3) 0.0056(3)
C16 0.0289(5) 0.0255(5) 0.0155(4) -0.0023(3) 0.0070(4) 0.0004(4)
C17 0.0162(4) 0.0283(5) 0.0294(5) 0.0028(4) 0.0074(4) 0.0067(4)
C18 0.0160(4) 0.0130(3) 0.0119(3) 0.0022(3) 0.0028(3) 0.0059(3)
C19 0.0177(4) 0.0162(4) 0.0158(4) 0.0047(3) 0.0028(3) 0.0037(3)
C20 0.0245(4) 0.0168(4) 0.0176(4) 0.0065(3) 0.0043(3) 0.0057(3)
C21 0.0255(5) 0.0201(4) 0.0177(4) 0.0077(3) 0.0018(3) 0.0087(4)
C22 0.0198(4) 0.0199(4) 0.0156(4) 0.0033(3) 0.0003(3) 0.0083(3)
C23 0.0165(4) 0.0161(4) 0.0143(4) 0.0032(3) 0.0020(3) 0.0058(3)
C24 0.0313(5) 0.0267(5) 0.0281(5) 0.0151(4) 0.0047(4) 0.0029(4)
C25 0.0224(5) 0.0335(6) 0.0269(5) 0.0101(4) -0.0044(4) 0.0077(4)
C26 0.0125(3) 0.0159(4) 0.0124(3) 0.0016(3) 0.0011(3) 0.0045(3)
C27 0.0112(3) 0.0148(4) 0.0133(3) 0.0030(3) 0.0018(3) 0.0041(3)
C28 0.0123(3) 0.0151(4) 0.0145(4) 0.0039(3) 0.0024(3) 0.0042(3)
C29 0.0174(4) 0.0122(3) 0.0165(4) 0.0010(3) 0.0017(3) 0.0065(3)
C30 0.0170(4) 0.0139(4) 0.0252(4) -0.0011(3) 0.0012(3) 0.0044(3)
C31 0.0255(5) 0.0184(4) 0.0207(4) -0.0006(3) 0.0062(4) 0.0093(4)
C32 0.0277(5) 0.0175(4) 0.0218(4) 0.0051(3) 0.0011(4) 0.0094(4)
C33 0.0126(4) 0.0195(4) 0.0155(4) 0.0012(3) 0.0025(3) 0.0064(3)
C34 0.0142(4) 0.0201(4) 0.0212(4) 0.0007(3) 0.0044(3) 0.0060(3)
C35 0.0153(4) 0.0227(5) 0.0274(5) -0.0017(4) 0.0045(4) 0.0034(3)
C36 0.0130(4) 0.0320(5) 0.0257(5) -0.0009(4) 0.0001(3) 0.0060(4)
C37 0.0158(4) 0.0314(5) 0.0239(5) 0.0039(4) 0.0006(3) 0.0109(4)
C38 0.0155(4) 0.0225(4) 0.0227(4) 0.0041(3) 0.0011(3) 0.0079(3)
C39 0.0115(3) 0.0119(3) 0.0170(4) 0.0013(3) 0.0033(3) 0.0037(3)
C40 0.0172(4) 0.0149(4) 0.0204(4) 0.0043(3) 0.0055(3) 0.0054(3)
C41 0.0221(4) 0.0147(4) 0.0298(5) 0.0051(3) 0.0091(4) 0.0055(3)
C42 0.0194(4) 0.0137(4) 0.0320(5) -0.0015(3) 0.0073(4) 0.0031(3)
C43 0.0152(4) 0.0176(4) 0.0216(4) -0.0040(3) 0.0032(3) 0.0038(3)
C44 0.0117(3) 0.0151(4) 0.0171(4) 0.0001(3) 0.0031(3) 0.0044(3)
C45 0.0296(5) 0.0228(5) 0.0192(4) 0.0076(4) 0.0064(4) 0.0068(4)
C46 0.0176(4) 0.0201(4) 0.0153(4) 0.0019(3) 0.0027(3) 0.0053(3)
N1 0.0121(3) 0.0148(3) 0.0121(3) 0.0018(2) 0.0021(2) 0.0050(3)
N2 0.0126(3) 0.0143(3) 0.0130(3) 0.0036(2) 0.0018(2) 0.0045(3)
N3 0.0131(3) 0.0138(3) 0.0133(3) 0.0025(2) 0.0025(2) 0.0055(3)
N4 0.0149(3) 0.0125(3) 0.0145(3) 0.0012(2) 0.0018(3) 0.0057(3)
N5 0.0121(3) 0.0125(3) 0.0143(3) 0.0013(2) 0.0017(2) 0.0034(2)
Ti 0.01046(7) 0.01118(7) 0.01062(7) 0.00157(5) 0.00124(5) 0.00386(5)
C51 0.0340(11) 0.0200(9) 0.0377(11) 0.0018(7) 0.0070(9) 0.0114(8)
C52 0.0199(11) 0.0205(10) 0.0327(12) 0.0094(8) 0.0031(8) 0.0046(8)
C53 0.0236(9) 0.0308(10) 0.0275(10) 0.0144(8) 0.0098(8) 0.0095(8)
C54 0.0251(9) 0.0313(10) 0.0255(9) 0.0114(7) 0.0054(7) 0.0082(8)
C55 0.0237(10) 0.0348(11) 0.0336(12) 0.0110(9) 0.0073(8) 0.0105(8)
C56 0.0275(14) 0.0301(14) 0.0453(14) 0.0060(10) 0.0145(10) 0.0127(11)
C57 0.0581(19) 0.0385(14) 0.0524(17) -0.0139(12) 0.0115(14) 0.0121(14)
C61 0.0220(11) 0.0169(9) 0.0229(10) 0.0057(8) 0.0020(8) 0.0066(8)
C62 0.0263(17) 0.038(2) 0.0308(14) 0.0009(12) 0.0044(11) 0.0161(15)
C63 0.0340(15) 0.0427(16) 0.0295(13) -0.0085(12) 0.0020(11) 0.0162(13)
C64 0.0316(14) 0.0317(14) 0.0359(15) -0.0018(11) -0.0031(12) 0.0097(12)
C65 0.0191(12) 0.0226(13) 0.0436(17) 0.0081(11) 0.0027(11) 0.0038(10)
C66 0.0222(13) 0.0224(12) 0.0279(14) 0.0108(10) 0.0097(11) 0.0083(10)
C67 0.0305(13) 0.0224(11) 0.0287(14) 0.0073(9) 0.0057(10) 0.0072(9)

loop_
_atom_type_symbol
_atom_type_description
_atom_type_scat_dispersion_real
_atom_type_scat_dispersion_imag
_atom_type_scat_source
C C 0.0033 0.0016 'International Tables Vol C Tables 4.2.6.8 and 6.1.1.4'
H H 0.0000 0.0000 'International Tables Vol C Tables 4.2.6.8 and 6.1.1.4'
N N 0.0061 0.0033 'International Tables Vol C Tables 4.2.6.8 and 6.1.1.4'
Ti Ti 0.2776 0.4457 'International Tables Vol C Tables 4.2.6.8 and 6.1.1.4'

loop_
_geom_angle_atom_site_label_1
_geom_angle_atom_site_label_2
_geom_angle_atom_site_label_3
_geom_angle
N4 C1 C2 121.72(8)
N4 C1 H1 119.1
C2 C1 H1 119.1
C3 C2 C1 107.12(8)
C3 C2 C33 128.63(8)
C1 C2 C33 124.22(8)
N5 C3 C2 153.96(9)
N5 C3 Ti 77.11(5)
C2 C3 Ti 128.93(7)
C27 C4 H4A 109.5
C27 C4 H4B 109.5
H4A C4 H4B 109.5
C27 C4 H4C 109.5
H4A C4 H4C 109.5
H4B C4 H4C 109.5
N3 C5 C6 121.45(8)
N3 C5 C27 114.74(7)
C6 C5 C27 123.79(8)
C7 C6 C5 119.83(9)
C7 C6 H6 120.1
C5 C6 H6 120.1
C6 C7 C8 118.64(9)
C6 C7 H7 120.7
C8 C7 H7 120.7
C9 C8 C7 118.62(9)
C9 C8 H8 120.7
C7 C8 H8 120.7
N3 C9 C8 123.23(9)
N3 C9 H9 118.4
C8 C9 H9 118.4
N1 C10 C11 124.41(8)
N1 C10 C15 117.74(8)
C11 C10 C15 117.85(8)
C12 C11 C10 120.59(8)
C12 C11 H11 119.7
C10 C11 H11 119.7
C13 C12 C11 119.92(8)
C13 C12 C16 120.22(9)
C11 C12 C16 119.86(9)
C12 C13 C14 120.59(8)
C12 C13 H13 119.7
C14 C13 H13 119.7
C15 C14 C13 119.00(9)
C15 C14 C17 120.29(9)
C13 C14 C17 120.71(9)
C14 C15 C10 122.01(8)
C14 C15 H15 119.0
C10 C15 H15 119.0
C12 C16 H16A 109.5
C12 C16 H16B 109.5
H16A C16 H16B 109.5
C12 C16 H16C 109.5
H16A C16 H16C 109.5
H16B C16 H16C 109.5
C14 C17 H17A 109.5
C14 C17 H17B 109.5
H17A C17 H17B 109.5
C14 C17 H17C 109.5
H17A C17 H17C 109.5
H17B C17 H17C 109.5
N2 C18 C23 118.12(8)
N2 C18 C19 124.03(8)
C23 C18 C19 117.84(8)
C20 C19 C18 120.75(9)
C20 C19 H19 119.6
C18 C19 H19 119.6
C21 C20 C19 119.84(9)
C21 C20 C24 119.90(9)
C19 C20 C24 120.25(9)
C20 C21 C22 120.54(9)
C20 C21 H21 119.7
C22 C21 H21 119.7
C23 C22 C21 119.04(9)
C23 C22 C25 120.09(9)
C21 C22 C25 120.86(9)
C22 C23 C18 121.96(8)
C22 C23 H23 119.0
C18 C23 H23 119.0
C20 C24 H24A 109.5
C20 C24 H24B 109.5
H24A C24 H24B 109.5
C20 C24 H24C 109.5
H24A C24 H24C 109.5
H24B C24 H24C 109.5
C22 C25 H25A 109.5
C22 C25 H25B 109.5
H25A C25 H25B 109.5
C22 C25 H25C 109.5
H25A C25 H25C 109.5
H25B C25 H25C 109.5
N1 C26 C27 115.54(7)
N1 C26 H26A 108.4
C27 C26 H26A 108.4
N1 C26 H26B 108.4
C27 C26 H26B 108.4
H26A C26 H26B 107.5
C5 C27 C4 111.87(7)
C5 C27 C26 108.76(7)
C4 C27 C26 105.91(7)
C5 C27 C28 109.37(7)
C4 C27 C28 105.50(7)
C26 C27 C28 115.42(7)
N2 C28 C27 116.62(7)
N2 C28 H28A 108.1
C27 C28 H28A 108.1
N2 C28 H28B 108.1
C27 C28 H28B 108.1
H28A C28 H28B 107.3
N4 C29 C30 109.37(7)
N4 C29 C31 109.69(7)
C30 C29 C31 108.93(8)
N4 C29 C32 109.94(7)
C30 C29 C32 107.88(8)
C31 C29 C32 110.99(8)
C29 C30 H30A 109.5
C29 C30 H30B 109.5
H30A C30 H30B 109.5
C29 C30 H30C 109.5
H30A C30 H30C 109.5
H30B C30 H30C 109.5
C29 C31 H31A 109.5
C29 C31 H31B 109.5
H31A C31 H31B 109.5
C29 C31 H31C 109.5
H31A C31 H31C 109.5
H31B C31 H31C 109.5
C29 C32 H32A 109.5
C29 C32 H32B 109.5
H32A C32 H32B 109.5
C29 C32 H32C 109.5
H32A C32 H32C 109.5
H32B C32 H32C 109.5
C34 C33 C38 117.73(9)
C34 C33 C2 120.59(8)
C38 C33 C2 121.63(8)
C35 C34 C33 120.96(9)
C35 C34 H34 119.5
C33 C34 H34 119.5
C34 C35 C36 120.62(10)
C34 C35 H35 119.7
C36 C35 H35 119.7
C37 C36 C35 119.32(9)
C37 C36 H36 120.3
C35 C36 H36 120.3
C36 C37 C38 120.39(10)
C36 C37 H37 119.8
C38 C37 H37 119.8
C37 C38 C33 120.96(9)
C37 C38 H38 119.5
C33 C38 H38 119.5
C40 C39 C44 121.55(8)
C40 C39 N5 118.61(8)
C44 C39 N5 119.77(8)
C41 C40 C39 118.25(9)
C41 C40 C45 121.12(9)
C39 C40 C45 120.63(8)
C42 C41 C40 121.09(9)
C42 C41 H41 119.5
C40 C41 H41 119.5
C43 C42 C41 119.75(9)
C43 C42 H42 120.1
C41 C42 H42 120.1
C42 C43 C44 121.00(9)
C42 C43 H43 119.5
C44 C43 H43 119.5
C43 C44 C39 118.34(8)
C43 C44 C46 121.05(8)
C39 C44 C46 120.61(8)
C40 C45 H45A 109.5
C40 C45 H45B 109.5
H45A C45 H45B 109.5
C40 C45 H45C 109.5
H45A C45 H45C 109.5
H45B C45 H45C 109.5
C44 C46 H46A 109.5
C44 C46 H46B 109.5
H46A C46 H46B 109.5
C44 C46 H46C 109.5
H46A C46 H46C 109.5
H46B C46 H46C 109.5
C10 N1 C26 117.28(7)
C10 N1 Ti 124.84(6)
C26 N1 Ti 116.71(5)
C18 N2 C28 116.82(7)
C18 N2 Ti 125.97(6)
C28 N2 Ti 115.74(6)
C9 N3 C5 118.16(8)
C9 N3 Ti 125.87(6)
C5 N3 Ti 115.90(6)
C1 N4 C29 114.85(7)
C1 N4 Ti 111.59(6)
C29 N4 Ti 133.54(6)
C3 N5 C39 130.52(8)
C3 N5 Ti 66.85(5)
C39 N5 Ti 162.23(6)
N1 Ti N2 104.28(3)
N1 Ti C3 125.63(3)
N2 Ti C3 125.91(3)
N1 Ti N5 124.05(3)
N2 Ti N5 127.25(3)
C3 Ti N5 36.04(3)
N1 Ti N3 82.74(3)
N2 Ti N3 81.83(3)
C3 Ti N3 120.39(3)
N5 Ti N3 84.40(3)
N1 Ti N4 91.47(3)
N2 Ti N4 90.56(3)
C3 Ti N4 70.59(3)
N5 Ti N4 106.61(3)
N3 Ti N4 168.96(3)
C52 C51 C56 120.0
C52 C51 C57 119.94(17)
C56 C51 C57 120.06(17)
C51 C52 C53 120.0
C51 C52 H52 120.0
C53 C52 H52 120.0
C52 C53 C54 120.0
C52 C53 H53 120.0
C54 C53 H53 120.0
C55 C54 C53 120.0
C55 C54 H54 120.0
C53 C54 H54 120.0
C54 C55 C56 120.0
C54 C55 H55 120.0
C56 C55 H55 120.0
C55 C56 C51 120.0
C55 C56 H56 120.0
C51 C56 H56 120.0
C51 C57 H57A 109.5
C51 C57 H57B 109.5
H57A C57 H57B 109.5
C51 C57 H57C 109.5
H57A C57 H57C 109.5
H57B C57 H57C 109.5
C62 C61 C66 120.0
C62 C61 C67 119.50(16)
C66 C61 C67 120.48(16)
C63 C62 C61 120.0
C63 C62 H62 120.0
C61 C62 H62 120.0
C64 C63 C62 120.0
C64 C63 H63 120.0
C62 C63 H63 120.0
C63 C64 C65 120.0
C63 C64 H64 120.0
C65 C64 H64 120.0
C66 C65 C64 120.0
C66 C65 H65 120.0
C64 C65 H65 120.0
C65 C66 C61 120.0
C65 C66 H66 120.0
C61 C66 H66 120.0
C61 C67 H67A 109.5
C61 C67 H67B 109.5
H67A C67 H67B 109.5
C61 C67 H67C 109.5
H67A C67 H67C 109.5
H67B C67 H67C 109.5

loop_
_geom_bond_atom_site_label_1
_geom_bond_atom_site_label_2
_geom_bond_distance
C1 N4 1.3101(12)
C1 C2 1.4314(13)
C1 H1 0.9500
C2 C3 1.3816(12)
C2 C33 1.4685(12)
C3 N5 1.2916(11)
C3 Ti 2.0185(9)
C4 C27 1.5376(12)
C4 H4A 0.9800
C4 H4B 0.9800
C4 H4C 0.9800
C5 N3 1.3519(11)
C5 C6 1.3958(12)
C5 C27 1.5117(12)
C6 C7 1.3854(14)
C6 H6 0.9500
C7 C8 1.3876(14)
C7 H7 0.9500
C8 C9 1.3866(13)
C8 H8 0.9500
C9 N3 1.3465(12)
C9 H9 0.9500
C10 N1 1.3958(11)
C10 C11 1.4051(12)
C10 C15 1.4141(12)
C11 C12 1.4047(13)
C11 H11 0.9500
C12 C13 1.3900(14)
C12 C16 1.5088(14)
C13 C14 1.4032(13)
C13 H13 0.9500
C14 C15 1.3830(13)
C14 C17 1.5113(14)
C15 H15 0.9500
C16 H16A 0.9800
C16 H16B 0.9800
C16 H16C 0.9800
C17 H17A 0.9800
C17 H17B 0.9800
C17 H17C 0.9800
C18 N2 1.3957(11)
C18 C23 1.4078(12)
C18 C19 1.4085(12)
C19 C20 1.4009(13)
C19 H19 0.9500
C20 C21 1.3922(14)
C20 C24 1.5119(14)
C21 C22 1.4014(14)
C21 H21 0.9500
C22 C23 1.3882(12)
C22 C25 1.5096(15)
C23 H23 0.9500
C24 H24A 0.9800
C24 H24B 0.9800
C24 H24C 0.9800
C25 H25A 0.9800
C25 H25B 0.9800
C25 H25C 0.9800
C26 N1 1.4605(11)
C26 C27 1.5581(12)
C26 H26A 0.9900
C26 H26B 0.9900
C27 C28 1.5586(12)
C28 N2 1.4606(11)
C28 H28A 0.9900
C28 H28B 0.9900
C29 N4 1.4990(12)
C29 C30 1.5244(14)
C29 C31 1.5361(13)
C29 C32 1.5384(13)
C30 H30A 0.9800
C30 H30B 0.9800
C30 H30C 0.9800
C31 H31A 0.9800
C31 H31B 0.9800
C31 H31C 0.9800
C32 H32A 0.9800
C32 H32B 0.9800
C32 H32C 0.9800
C33 C34 1.4047(13)
C33 C38 1.4069(13)
C34 C35 1.3887(13)
C34 H34 0.9500
C35 C36 1.3921(16)
C35 H35 0.9500
C36 C37 1.3869(16)
C36 H36 0.9500
C37 C38 1.3952(14)
C37 H37 0.9500
C38 H38 0.9500
C39 C40 1.4041(12)
C39 C44 1.4043(12)
C39 N5 1.4286(11)
C40 C41 1.3980(13)
C40 C45 1.5072(14)
C41 C42 1.3928(16)
C41 H41 0.9500
C42 C43 1.3886(15)
C42 H42 0.9500
C43 C44 1.3999(13)
C43 H43 0.9500
C44 C46 1.5040(13)
C45 H45A 0.9800
C45 H45B 0.9800
C45 H45C 0.9800
C46 H46A 0.9800
C46 H46B 0.9800
C46 H46C 0.9800
N1 Ti 1.9521(8)
N2 Ti 1.9550(8)
N3 Ti 2.2737(8)
N4 Ti 2.3454(8)
N5 Ti 2.1399(8)
C51 C52 1.3900
C51 C56 1.3900
C51 C57 1.516(3)
C52 C53 1.3900
C52 H52 0.9500
C53 C54 1.3900
C53 H53 0.9500
C54 C55 1.3900
C54 H54 0.9500
C55 C56 1.3900
C55 H55 0.9500
C56 H56 0.9500
C57 H57A 0.9800
C57 H57B 0.9800
C57 H57C 0.9800
C61 C62 1.3900
C61 C66 1.3900
C61 C67 1.514(3)
C62 C63 1.3900
C62 H62 0.9500
C63 C64 1.3900
C63 H63 0.9500
C64 C65 1.3900
C64 H64 0.9500
C65 C66 1.3900
C65 H65 0.9500
C66 H66 0.9500
C67 H67A 0.9800
C67 H67B 0.9800
C67 H67C 0.9800

loop_
_geom_torsion_atom_site_label_1
_geom_torsion_atom_site_label_2
_geom_torsion_atom_site_label_3
_geom_torsion_atom_site_label_4
_geom_torsion
N4 C1 C2 C3 1.94(12)
N4 C1 C2 C33 -176.05(8)
C1 C2 C3 N5 177.29(17)
C33 C2 C3 N5 -4.8(3)
C1 C2 C3 Ti -2.77(11)
C33 C2 C3 Ti 175.11(7)
N3 C5 C6 C7 -0.79(14)
C27 C5 C6 C7 178.03(9)
C5 C6 C7 C8 2.02(15)
C6 C7 C8 C9 -1.06(15)
C7 C8 C9 N3 -1.23(15)
N1 C10 C11 C12 177.12(8)
C15 C10 C11 C12 -1.92(13)
C10 C11 C12 C13 0.01(14)
C10 C11 C12 C16 179.66(9)
C11 C12 C13 C14 1.40(14)
C16 C12 C13 C14 -178.24(9)
C12 C13 C14 C15 -0.82(14)
C12 C13 C14 C17 178.70(9)
C13 C14 C15 C10 -1.20(14)
C17 C14 C15 C10 179.28(9)
N1 C10 C15 C14 -176.56(8)
C11 C10 C15 C14 2.55(13)
N2 C18 C19 C20 -177.39(9)
C23 C18 C19 C20 1.45(13)
C18 C19 C20 C21 -0.70(15)
C18 C19 C20 C24 178.56(10)
C19 C20 C21 C22 -0.33(15)
C24 C20 C21 C22 -179.59(10)
C20 C21 C22 C23 0.55(15)
C20 C21 C22 C25 -178.31(10)
C21 C22 C23 C18 0.25(14)
C25 C22 C23 C18 179.12(9)
N2 C18 C23 C22 177.68(8)
C19 C18 C23 C22 -1.23(13)
N3 C5 C27 C4 -177.33(7)
C6 C5 C27 C4 3.78(12)
N3 C5 C27 C26 66.04(9)
C6 C5 C27 C26 -112.86(9)
N3 C5 C27 C28 -60.82(9)
C6 C5 C27 C28 120.29(9)
N1 C26 C27 C5 -60.31(9)
N1 C26 C27 C4 179.30(7)
N1 C26 C27 C28 62.99(10)
C5 C27 C28 N2 59.92(9)
C4 C27 C28 N2 -179.60(7)
C26 C27 C28 N2 -63.07(10)
C3 C2 C33 C34 21.29(14)
C1 C2 C33 C34 -161.17(9)
C3 C2 C33 C38 -156.08(10)
C1 C2 C33 C38 21.46(14)
C38 C33 C34 C35 1.78(14)
C2 C33 C34 C35 -175.69(9)
C33 C34 C35 C36 -1.52(15)
C34 C35 C36 C37 0.22(16)
C35 C36 C37 C38 0.75(16)
C36 C37 C38 C33 -0.45(16)
C34 C33 C38 C37 -0.80(14)
C2 C33 C38 C37 176.64(9)
C44 C39 C40 C41 1.10(13)
N5 C39 C40 C41 -176.07(8)
C44 C39 C40 C45 -178.16(9)
N5 C39 C40 C45 4.67(13)
C39 C40 C41 C42 0.10(14)
C45 C40 C41 C42 179.36(10)
C40 C41 C42 C43 -0.90(15)
C41 C42 C43 C44 0.52(15)
C42 C43 C44 C39 0.63(13)
C42 C43 C44 C46 -179.91(9)
C40 C39 C44 C43 -1.46(13)
N5 C39 C44 C43 175.67(8)
C40 C39 C44 C46 179.08(8)
N5 C39 C44 C46 -3.79(12)
C11 C10 N1 C26 6.64(12)
C15 C10 N1 C26 -174.31(7)
C11 C10 N1 Ti -160.59(7)
C15 C10 N1 Ti 18.45(11)
C27 C26 N1 C10 177.30(7)
C27 C26 N1 Ti -14.41(9)
C23 C18 N2 C28 176.10(8)
C19 C18 N2 C28 -5.07(12)
C23 C18 N2 Ti -18.38(11)
C19 C18 N2 Ti 160.46(7)
C27 C28 N2 C18 -179.03(7)
C27 C28 N2 Ti 13.95(9)
C8 C9 N3 C5 2.47(13)
C8 C9 N3 Ti -174.32(7)
C6 C5 N3 C9 -1.43(13)
C27 C5 N3 C9 179.65(7)
C6 C5 N3 Ti 175.68(7)
C27 C5 N3 Ti -3.25(9)
C2 C1 N4 C29 -179.08(8)
C2 C1 N4 Ti -0.67(11)
C30 C29 N4 C1 -176.16(8)
C31 C29 N4 C1 64.43(10)
C32 C29 N4 C1 -57.88(10)
C30 C29 N4 Ti 5.88(11)
C31 C29 N4 Ti -113.53(8)
C32 C29 N4 Ti 124.15(8)
C2 C3 N5 C39 4.4(3)
Ti C3 N5 C39 -175.56(9)
C2 C3 N5 Ti 180.0(2)
C40 C39 N5 C3 -115.14(11)
C44 C39 N5 C3 67.64(12)
C40 C39 N5 Ti 78.3(2)
C44 C39 N5 Ti -98.9(2)
C10 N1 Ti N2 143.40(7)
C26 N1 Ti N2 -23.90(7)
C10 N1 Ti C3 -14.57(9)
C26 N1 Ti C3 178.13(6)
C10 N1 Ti N5 -58.81(8)
C26 N1 Ti N5 133.89(6)
C10 N1 Ti N3 -136.99(7)
C26 N1 Ti N3 55.71(6)
C10 N1 Ti N4 52.45(7)
C26 N1 Ti N4 -114.85(6)
C18 N2 Ti N1 -141.59(7)
C28 N2 Ti N1 24.07(7)
C18 N2 Ti C3 16.29(9)
C28 N2 Ti C3 -178.04(6)
C18 N2 Ti N5 61.58(8)
C28 N2 Ti N5 -132.76(6)
C18 N2 Ti N3 138.10(7)
C28 N2 Ti N3 -56.23(6)
C18 N2 Ti N4 -49.93(7)
C28 N2 Ti N4 115.73(6)
N5 C3 Ti N1 -100.71(6)
C2 C3 Ti N1 79.32(9)
N5 C3 Ti N2 105.96(6)
C2 C3 Ti N2 -74.01(9)
C2 C3 Ti N5 -179.97(11)
N5 C3 Ti N3 3.18(6)
C2 C3 Ti N3 -176.80(7)
N5 C3 Ti N4 -178.06(6)
C2 C3 Ti N4 1.97(8)
C3 N5 Ti N1 105.44(6)
C39 N5 Ti N1 -85.7(2)
C3 N5 Ti N2 -101.96(6)
C39 N5 Ti N2 66.9(2)
C39 N5 Ti C3 168.9(2)
C3 N5 Ti N3 -177.25(5)
C39 N5 Ti N3 -8.4(2)
C3 N5 Ti N4 1.91(6)
C39 N5 Ti N4 170.80(19)
C9 N3 Ti N1 126.62(7)
C5 N3 Ti N1 -50.24(6)
C9 N3 Ti N2 -127.75(8)
C5 N3 Ti N2 55.40(6)
C9 N3 Ti C3 -0.69(8)
C5 N3 Ti C3 -177.54(6)
C9 N3 Ti N5 1.19(7)
C5 N3 Ti N5 -175.66(6)
C9 N3 Ti N4 -174.59(12)
C5 N3 Ti N4 8.56(17)
C1 N4 Ti N1 -128.05(6)
C29 N4 Ti N1 49.97(8)
C1 N4 Ti N2 127.65(6)
C29 N4 Ti N2 -54.33(8)
C1 N4 Ti C3 -0.55(6)
C29 N4 Ti C3 177.47(8)
C1 N4 Ti N5 -1.74(7)
C29 N4 Ti N5 176.27(7)
C1 N4 Ti N3 173.88(12)
C29 N4 Ti N3 -8.11(19)
C56 C51 C52 C53 0.0
C57 C51 C52 C53 179.4(2)
C51 C52 C53 C54 0.0
C52 C53 C54 C55 0.0
C53 C54 C55 C56 0.0
C54 C55 C56 C51 0.0
C52 C51 C56 C55 0.0
C57 C51 C56 C55 -179.4(2)
C66 C61 C62 C63 0.0
C67 C61 C62 C63 -178.51(18)
C61 C62 C63 C64 0.0
C62 C63 C64 C65 0.0
C63 C64 C65 C66 0.0
C64 C65 C66 C61 0.0
C62 C61 C66 C65 0.0
C67 C61 C66 C65 178.49(19)
